data_7102587
loop_
_publ_author_name
'Avenoza, Alberto'
'Busto, Jes\'us H'
'Corzana, Francisco'
'Jim\'enez-Os\'es, Gonzalo'
'Peregrina, Jes\'us M'

_publ_section_title
;
 SN2 vs. E2 on quaternary centres: an application to the synthesis of
 enantiopure beta2,2-amino acids.
;
_journal_issue 8
_journal_name_full 'Chemical communications (Cambridge, England)'
_journal_page_first 980
_journal_page_last 981
_journal_paper_doi 10.1039/b400282b
_journal_year 2004
_chemical_formula_sum 'C7 H11 N O7 S'
_chemical_formula_weight 253.23
_chemical_name_common oso2
_chemical_name_systematic
;
oso2
;
_space_group_IT_number 19
_symmetry_cell_setting orthorhombic
_symmetry_space_group_name_Hall 'P 2ac 2ab'
_symmetry_space_group_name_H-M 'P 21 21 21'
_atom_sites_solution_hydrogens geom
_atom_sites_solution_primary direct
_atom_sites_solution_secondary difmap
_audit_creation_method SHELXL-97
_cell_angle_alpha 90.00
_cell_angle_beta 90.00
_cell_angle_gamma 90.00
_cell_formula_units_Z 4
_cell_length_a 8.2367(3)
_cell_length_b 8.9543(4)
_cell_length_c 14.8873(7)
_cell_measurement_reflns_used 13929
_cell_measurement_temperature 173(2)
_cell_measurement_theta_max 27.88
_cell_measurement_theta_min 1.018
_cell_volume 1098.00(8)
_computing_cell_refinement 'HKL Scalepack (Otwinowski & Minor 1997)'
_computing_data_collection KappaCCD
_computing_data_reduction 'Denzo and Scalepak (Otwinowski & Minor, 1997'
_computing_molecular_graphics ORTEP-III
_computing_structure_refinement 'SHELXL-97 (Sheldrick, 1997)'
_computing_structure_solution 'SHELXS-97 (Sheldrick, 1990)'
_diffrn_ambient_temperature 173(2)
_diffrn_measured_fraction_theta_full 0.993
_diffrn_measured_fraction_theta_max 0.993
_diffrn_measurement_device_type KappaCCD
_diffrn_measurement_method CCD
_diffrn_radiation_monochromator graphite
_diffrn_radiation_source 'normal-focus sealed tube'
_diffrn_radiation_type MoK\a
_diffrn_radiation_wavelength 0.71073
_diffrn_reflns_av_R_equivalents 0.1060
_diffrn_reflns_av_sigmaI/netI 0.0973
_diffrn_reflns_limit_h_max 13
_diffrn_reflns_limit_h_min -13
_diffrn_reflns_limit_k_max 14
_diffrn_reflns_limit_k_min -13
_diffrn_reflns_limit_l_max 20
_diffrn_reflns_limit_l_min -24
_diffrn_reflns_number 13531
_diffrn_reflns_theta_full 35.00
_diffrn_reflns_theta_max 35.00
_diffrn_reflns_theta_min 3.36
_exptl_absorpt_coefficient_mu 0.316
_exptl_absorpt_correction_type none
_exptl_crystal_colour Colourless
_exptl_crystal_density_diffrn 1.532
_exptl_crystal_density_meas ?
_exptl_crystal_density_method .
_exptl_crystal_description Prism
_exptl_crystal_F_000 528
_exptl_crystal_size_max 0.5
_exptl_crystal_size_mid 0.27
_exptl_crystal_size_min 0.25
_refine_diff_density_max 0.412
_refine_diff_density_min -0.509
_refine_diff_density_rms 0.076
_refine_ls_abs_structure_details 'Flack H D (1983), Acta Cryst. A39, 876-881'
_refine_ls_abs_structure_Flack -0.01(11)
_refine_ls_extinction_method none
_refine_ls_goodness_of_fit_ref 1.016
_refine_ls_hydrogen_treatment mixed
_refine_ls_matrix_type full
_refine_ls_number_parameters 145
_refine_ls_number_reflns 4609
_refine_ls_number_restraints 0
_refine_ls_restrained_S_all 1.016
_refine_ls_R_factor_all 0.1139
_refine_ls_R_factor_gt 0.0591
_refine_ls_shift/su_max 0.000
_refine_ls_shift/su_mean 0.000
_refine_ls_structure_factor_coef Fsqd
_refine_ls_weighting_details 'calc w==1/[\s^2^(Fo^2^)+(0.0611P)^2^+0.2449P] where P==(Fo^2^+2Fc^2^)/3'
_refine_ls_weighting_scheme calc
_refine_ls_wR_factor_gt 0.1301
_refine_ls_wR_factor_ref 0.1591
_reflns_number_gt 2849
_reflns_number_total 4609
_reflns_threshold_expression >2sigma(I)
_cod_data_source_file b400282b.txt
_cod_data_source_block shelxl
_cod_depositor_comments
;
The following automatic conversions were performed:
'_symmetry_cell_setting' value 'Orthorhombic' changed to 'orthorhombic'
according to '/home/saulius/struct/CIF-dictionaries/cif_core.dic'
dictionary named 'cif_core.dic' version 2.4.1 from 2010-06-29.

Automatic conversion script
Id: cif_fix_enum 1527 2010-12-29 10:47:43Z saulius 
;
_cod_original_sg_symbol_H-M 'P 21 21 21 '
_cod_original_formula_sum 'C7 H11 N1 O7 S1'
_cod_database_code 7102587

loop_
_symmetry_equiv_pos_as_xyz
'x, y, z'
'-x+1/2, -y, z+1/2'
'x+1/2, -y+1/2, -z'
'-x, y+1/2, -z+1/2'

loop_
_atom_site_label
_atom_site_type_symbol
_atom_site_fract_x
_atom_site_fract_y
_atom_site_fract_z
_atom_site_U_iso_or_equiv
_atom_site_adp_type
_atom_site_occupancy
_atom_site_symmetry_multiplicity
_atom_site_calc_flag
_atom_site_refinement_flags
S1 S 0.92869(7) 0.10066(7) 0.49442(5) 0.03210(15) Uani 1 1 d .
N2 N 0.9348(3) 0.2659(2) 0.54354(14) 0.0319(4) Uani 1 1 d .
O3 O 1.1496(2) 0.1641(2) 0.74373(14) 0.0433(5) Uani 1 1 d .
O4 O 0.8741(2) 0.01610(18) 0.58253(14) 0.0335(4) Uani 1 1 d .
O5 O 0.9505(2) 0.5129(2) 0.54440(15) 0.0388(5) Uani 1 1 d .
C6 C 0.8876(3) 0.2622(3) 0.63779(17) 0.0327(5) Uani 1 1 d .
H6A H 0.9563 0.3285 0.6713 0.039 Uiso 1 1 d R
H6B H 0.7767 0.2938 0.6435 0.039 Uiso 1 1 d R
C7 C 0.9132(3) 0.0998(3) 0.66403(18) 0.0316(5) Uani 1 1 d .
O8 O 0.9990(2) 0.3880(2) 0.41457(14) 0.0441(5) Uani 1 1 d .
C9 C 0.9639(3) 0.3925(3) 0.4928(2) 0.0333(5) Uani 1 1 d .
O10 O 1.1518(3) -0.0567(2) 0.67129(17) 0.0489(6) Uani 1 1 d .
C11 C 1.0872(3) 0.0587(3) 0.69132(19) 0.0350(5) Uani 1 1 d .
O12 O 1.0870(3) 0.0571(2) 0.46860(16) 0.0487(6) Uani 1 1 d .
C13 C 0.7978(3) 0.0500(4) 0.7380(2) 0.0414(6) Uani 1 1 d .
H13A H 0.8222 0.1042 0.7919 0.050 Uiso 1 1 d R
H13B H 0.8110 -0.0550 0.7486 0.050 Uiso 1 1 d R
H13C H 0.6877 0.0698 0.7203 0.050 Uiso 1 1 d R
O14 O 0.8014(3) 0.0878(3) 0.43095(15) 0.0524(6) Uani 1 1 d .
C15 C 1.3108(4) 0.1355(4) 0.7796(2) 0.0523(8) Uani 1 1 d .
H15A H 1.3437 0.2180 0.8166 0.063 Uiso 1 1 d R
H15B H 1.3867 0.1233 0.7313 0.063 Uiso 1 1 d R
H15C H 1.3080 0.0461 0.8151 0.063 Uiso 1 1 d R
C16 C 0.9812(4) 0.6530(3) 0.4988(3) 0.0602(9) Uani 1 1 d .
H16A H 0.9699 0.7352 0.5398 0.072 Uiso 1 1 d R
H16B H 0.9042 0.6635 0.4508 0.072 Uiso 1 1 d R
H16C H 1.0892 0.6524 0.4745 0.072 Uiso 1 1 d R

loop_
_atom_site_aniso_label
_atom_site_aniso_U_11
_atom_site_aniso_U_22
_atom_site_aniso_U_33
_atom_site_aniso_U_23
_atom_site_aniso_U_13
_atom_site_aniso_U_12
S1 0.0322(3) 0.0326(2) 0.0314(3) -0.0068(3) 0.0023(3) -0.0038(2)
N2 0.0397(10) 0.0271(9) 0.0289(10) -0.0010(8) 0.0029(10) -0.0005(8)
O3 0.0384(10) 0.0472(11) 0.0444(12) 0.0041(10) -0.0126(9) -0.0026(8)
O4 0.0344(8) 0.0274(7) 0.0387(10) -0.0009(8) -0.0005(8) -0.0047(6)
O5 0.0390(10) 0.0275(8) 0.0499(13) 0.0036(8) 0.0037(9) 0.0021(7)
C6 0.0398(13) 0.0302(11) 0.0281(12) -0.0013(10) -0.0002(10) 0.0049(9)
C7 0.0319(11) 0.0307(10) 0.0322(12) -0.0005(10) 0.0011(10) 0.0011(10)
O8 0.0454(10) 0.0489(11) 0.0382(11) 0.0113(11) 0.0053(9) 0.0017(9)
C9 0.0293(10) 0.0326(10) 0.0380(14) 0.0069(13) 0.0013(10) 0.0007(8)
O10 0.0430(11) 0.0446(11) 0.0592(15) 0.0035(10) -0.0014(10) 0.0113(9)
C11 0.0357(12) 0.0366(11) 0.0325(13) 0.0086(10) 0.0020(11) 0.0030(10)
O12 0.0448(11) 0.0445(10) 0.0569(14) -0.0062(10) 0.0149(10) 0.0044(8)
C13 0.0348(12) 0.0524(15) 0.0370(16) 0.0121(13) 0.0050(11) 0.0014(11)
O14 0.0528(12) 0.0674(14) 0.0371(11) -0.0079(12) -0.0116(10) -0.0170(11)
C15 0.0380(14) 0.067(2) 0.052(2) 0.0074(17) -0.0130(14) -0.0045(14)
C16 0.0653(18) 0.0300(11) 0.085(3) 0.0188(18) 0.007(2) 0.0022(12)

loop_
_atom_type_symbol
_atom_type_description
_atom_type_scat_dispersion_real
_atom_type_scat_dispersion_imag
_atom_type_scat_source
C C 0.0033 0.0016 'International Tables Vol C Tables 4.2.6.8 and 6.1.1.4'
H H 0.0000 0.0000 'International Tables Vol C Tables 4.2.6.8 and 6.1.1.4'
N N 0.0061 0.0033 'International Tables Vol C Tables 4.2.6.8 and 6.1.1.4'
O O 0.0106 0.0060 'International Tables Vol C Tables 4.2.6.8 and 6.1.1.4'
S S 0.1246 0.1234 'International Tables Vol C Tables 4.2.6.8 and 6.1.1.4'

loop_
_geom_angle_atom_site_label_1
_geom_angle_atom_site_label_2
_geom_angle_atom_site_label_3
_geom_angle
O12 S1 O14 118.62(15)
O12 S1 O4 110.84(12)
O14 S1 O4 107.71(12)
O12 S1 N2 109.85(12)
O14 S1 N2 113.01(13)
O4 S1 N2 94.04(10)
C9 N2 C6 126.3(2)
C9 N2 S1 119.83(19)
C6 N2 S1 113.46(17)
C11 O3 C15 116.4(3)
C7 O4 S1 112.39(14)
C9 O5 C16 114.6(3)
N2 C6 C7 103.4(2)
N2 C6 H6A 109.2
C7 C6 H6A 112.1
N2 C6 H6B 109.4
C7 C6 H6B 113.0
H6A C6 H6B 109.5
O4 C7 C6 104.3(2)
O4 C7 C13 108.2(2)
C6 C7 C13 112.3(2)
O4 C7 C11 107.6(2)
C6 C7 C11 115.3(2)
C13 C7 C11 108.8(2)
O8 C9 O5 127.5(2)
O8 C9 N2 123.0(2)
O5 C9 N2 109.5(2)
O10 C11 O3 125.9(3)
O10 C11 C7 123.7(3)
O3 C11 C7 110.3(2)
C7 C13 H13A 109.1
C7 C13 H13B 109.6
H13A C13 H13B 109.5
C7 C13 H13C 109.8
H13A C13 H13C 109.5
H13B C13 H13C 109.5
O3 C15 H15A 109.5
O3 C15 H15B 109.8
H15A C15 H15B 109.5
O3 C15 H15C 109.1
H15A C15 H15C 109.5
H15B C15 H15C 109.5
O5 C16 H16A 110.4
O5 C16 H16B 108.5
H16A C16 H16B 109.5
O5 C16 H16C 109.5
H16A C16 H16C 109.5
H16B C16 H16C 109.5

loop_
_geom_bond_atom_site_label_1
_geom_bond_atom_site_label_2
_geom_bond_distance
S1 O12 1.414(2)
S1 O14 1.416(2)
S1 O4 1.580(2)
S1 N2 1.651(2)
N2 C9 1.383(3)
N2 C6 1.456(3)
O3 C11 1.328(3)
O3 C15 1.454(3)
O4 C7 1.462(3)
O5 C9 1.329(3)
O5 C16 1.449(4)
C6 C7 1.521(4)
C6 H6A 0.9599
C6 H6B 0.9600
C7 C13 1.521(4)
C7 C11 1.534(4)
O8 C9 1.200(4)
O10 C11 1.199(3)
C13 H13A 0.9601
C13 H13B 0.9600
C13 H13C 0.9601
C15 H15A 0.9599
C15 H15B 0.9601
C15 H15C 0.9599
C16 H16A 0.9600
C16 H16B 0.9600
C16 H16C 0.9600

loop_
_cod_related_entry_id
_cod_related_entry_database
_cod_related_entry_code
1 ChemSpider 9656999
